data_7005730
loop_
_publ_author_name
'Jakonen, Minna'
'Hirva, Pipsa'
'Haukka, Matti'
'Chardon-Noblat, Sylvie'
'Lafolet, Fr\'ed\'eric'
'Chauvin, J\'er\^ome'
'Deronzier, Alain'

_publ_section_title
;
 An alternative synthesis method for [Os(NN)(CO)(2)X(2)] complexes (NN
 = 2,2'-bipyridine, 4,4'-dimethyl-2,2'-bipyridine; X = Cl, Br, I).
 Electrochemical and photochemical properties and behavior.
;
_journal_issue 30
_journal_name_full 'Dalton transactions (Cambridge, England : 2003)'
_journal_page_first 3314
_journal_page_last 3324
_journal_paper_doi 10.1039/b704931e
_journal_year 2007
_chemical_formula_moiety 'C14 H12 Cl2 N2 O2 Os'
_chemical_formula_sum 'C14 H12 Cl2 N2 O2 Os'
_chemical_formula_weight 501.36
_chemical_name_systematic
;
?
;
_space_group_IT_number 15
_symmetry_cell_setting monoclinic
_symmetry_space_group_name_Hall '-C 2yc'
_symmetry_space_group_name_H-M 'C 1 2/c 1'
_atom_sites_solution_hydrogens geom
_atom_sites_solution_primary direct
_atom_sites_solution_secondary difmap
_audit_creation_method SHELXL-97
_cell_angle_alpha 90.00
_cell_angle_beta 101.766(3)
_cell_angle_gamma 90.00
_cell_formula_units_Z 4
_cell_length_a 6.3432(3)
_cell_length_b 18.1482(9)
_cell_length_c 13.4114(8)
_cell_measurement_reflns_used 5644
_cell_measurement_temperature 120(2)
_cell_measurement_theta_max 27.50
_cell_measurement_theta_min 3.47
_cell_volume 1511.45(14)
_computing_cell_refinement 'Denzo/Scalepack (Otwinowski & Minor, 1997)'
_computing_data_collection 'Collect (Bruker AXS BV, 1997-2004)'
_computing_data_reduction 'Denzo/Scalepack (Otwinowski & Minor, 1997)'
_computing_molecular_graphics 'Diamond v.3.1d (Brandenburg, 2006)'
_computing_publication_material 'SHELXL-97 (Sheldrick, 1997)'
_computing_structure_refinement 'SHELXL-97 (Sheldrick, 1997)'
_computing_structure_solution 'SIR97 (Altomare et al., 1997)'
_diffrn_ambient_temperature 120(2)
_diffrn_detector_area_resol_mean 9
_diffrn_measured_fraction_theta_full 0.991
_diffrn_measured_fraction_theta_max 0.991
_diffrn_measurement_device '95mm CCD camera on \k-goniostat'
_diffrn_measurement_device_type 'Nonius KappaCCD'
_diffrn_measurement_method '\f scans and \w scans with \k offset'
_diffrn_radiation_monochromator 'horizontally mounted graphite crystal'
_diffrn_radiation_source 'fine-focus sealed tube'
_diffrn_radiation_type MoK\a
_diffrn_radiation_wavelength 0.71073
_diffrn_reflns_av_R_equivalents 0.0316
_diffrn_reflns_av_sigmaI/netI 0.0377
_diffrn_reflns_limit_h_max 7
_diffrn_reflns_limit_h_min -8
_diffrn_reflns_limit_k_max 22
_diffrn_reflns_limit_k_min -23
_diffrn_reflns_limit_l_max 16
_diffrn_reflns_limit_l_min -17
_diffrn_reflns_number 5644
_diffrn_reflns_theta_full 27.50
_diffrn_reflns_theta_max 27.50
_diffrn_reflns_theta_min 3.47
_exptl_absorpt_coefficient_mu 8.794
_exptl_absorpt_correction_T_max 0.8369
_exptl_absorpt_correction_T_min 0.3483
_exptl_absorpt_correction_type multi-scan
_exptl_absorpt_process_details 'SADABS v.2.10 (Sheldrick, 2003)'
_exptl_crystal_colour orange
_exptl_crystal_density_diffrn 2.203
_exptl_crystal_density_method 'not measured'
_exptl_crystal_description block
_exptl_crystal_F_000 944
_exptl_crystal_size_max 0.15
_exptl_crystal_size_mid 0.08
_exptl_crystal_size_min 0.02
_refine_diff_density_max 1.459
_refine_diff_density_min -1.024
_refine_diff_density_rms 0.146
_refine_ls_extinction_method none
_refine_ls_goodness_of_fit_ref 1.043
_refine_ls_hydrogen_treatment constr
_refine_ls_matrix_type full
_refine_ls_number_parameters 97
_refine_ls_number_reflns 1733
_refine_ls_number_restraints 0
_refine_ls_restrained_S_all 1.043
_refine_ls_R_factor_all 0.0274
_refine_ls_R_factor_gt 0.0220
_refine_ls_shift/su_max 0.000
_refine_ls_shift/su_mean 0.000
_refine_ls_structure_factor_coef Fsqd
_refine_ls_weighting_details 'calc w=1/[\s^2^(Fo^2^)+(0.0174P)^2^+1.9241P] where P=(Fo^2^+2Fc^2^)/3'
_refine_ls_weighting_scheme calc
_refine_ls_wR_factor_gt 0.0439
_refine_ls_wR_factor_ref 0.0457
_reflns_number_gt 1587
_reflns_number_total 1733
_reflns_threshold_expression >2sigma(I)
_cod_data_source_file b704931e.txt
_cod_data_source_block 2
_cod_original_sg_symbol_H-M 'C 2/c'
_cod_database_code 7005730

loop_
_symmetry_equiv_pos_as_xyz
'x, y, z'
'-x, y, -z+1/2'
'x+1/2, y+1/2, z'
'-x+1/2, y+1/2, -z+1/2'
'-x, -y, -z'
'x, -y, z-1/2'
'-x+1/2, -y+1/2, -z'
'x+1/2, -y+1/2, z-1/2'

loop_
_atom_site_label
_atom_site_type_symbol
_atom_site_fract_x
_atom_site_fract_y
_atom_site_fract_z
_atom_site_U_iso_or_equiv
_atom_site_adp_type
_atom_site_occupancy
_atom_site_symmetry_multiplicity
_atom_site_calc_flag
_atom_site_refinement_flags
_atom_site_disorder_assembly
_atom_site_disorder_group
Os1 Os 0.5000 -0.106072(9) 0.2500 0.01647(8) Uani 1 2 d S . .
Cl1 Cl 0.42015(13) -0.09814(4) 0.41743(7) 0.02212(19) Uani 1 1 d . . .
O1 O 0.8344(4) -0.22483(14) 0.3100(2) 0.0320(6) Uani 1 1 d . . .
N1 N 0.7048(4) -0.01405(15) 0.2969(2) 0.0162(6) Uani 1 1 d . . .
C1 C 0.7071(5) -0.17992(19) 0.2880(3) 0.0210(7) Uani 1 1 d . . .
C10 C 0.9084(5) -0.01681(19) 0.3507(2) 0.0181(7) Uani 1 1 d . . .
H10 H 0.9789 -0.0632 0.3599 0.022 Uiso 1 1 calc R . .
C11 C 1.0189(5) 0.04463(19) 0.3930(3) 0.0199(7) Uani 1 1 d . . .
H11 H 1.1640 0.0402 0.4286 0.024 Uiso 1 1 calc R . .
C12 C 0.9193(5) 0.11303(17) 0.3838(3) 0.0196(7) Uani 1 1 d . . .
C13 C 0.7100(5) 0.11588(17) 0.3248(3) 0.0196(7) Uani 1 1 d . . .
H13 H 0.6366 0.1618 0.3147 0.024 Uiso 1 1 calc R . .
C14 C 0.6096(5) 0.05326(17) 0.2815(2) 0.0162(7) Uani 1 1 d . . .
C15 C 1.0211(6) 0.1797(2) 0.4385(3) 0.0317(9) Uani 1 1 d . . .
H15A H 0.9741 0.1848 0.5034 0.048 Uiso 1 1 calc R . .
H15B H 0.9779 0.2235 0.3966 0.048 Uiso 1 1 calc R . .
H15C H 1.1781 0.1747 0.4515 0.048 Uiso 1 1 calc R . .

loop_
_atom_site_aniso_label
_atom_site_aniso_U_11
_atom_site_aniso_U_22
_atom_site_aniso_U_33
_atom_site_aniso_U_23
_atom_site_aniso_U_13
_atom_site_aniso_U_12
Os1 0.01323(11) 0.01739(11) 0.01865(12) 0.000 0.00289(8) 0.000
Cl1 0.0194(4) 0.0274(4) 0.0203(5) 0.0027(3) 0.0058(4) 0.0042(3)
O1 0.0258(14) 0.0298(14) 0.0394(17) -0.0003(13) 0.0045(12) 0.0106(12)
N1 0.0112(12) 0.0207(14) 0.0170(15) 0.0004(12) 0.0035(11) 0.0016(11)
C1 0.0208(17) 0.0233(17) 0.0192(18) -0.0029(15) 0.0048(14) -0.0041(15)
C10 0.0147(15) 0.0249(17) 0.0150(17) 0.0020(14) 0.0039(13) 0.0020(14)
C11 0.0137(16) 0.0278(18) 0.0179(19) 0.0039(15) 0.0025(14) -0.0003(14)
C12 0.0169(17) 0.0256(18) 0.0161(18) 0.0010(14) 0.0031(14) -0.0053(14)
C13 0.0195(17) 0.0184(16) 0.0200(19) 0.0023(14) 0.0017(15) 0.0003(13)
C14 0.0137(15) 0.0212(16) 0.0137(17) -0.0010(14) 0.0031(13) 0.0001(13)
C15 0.030(2) 0.0258(19) 0.034(2) 0.0012(18) -0.0060(17) -0.0096(16)

loop_
_atom_type_symbol
_atom_type_description
_atom_type_scat_dispersion_real
_atom_type_scat_dispersion_imag
_atom_type_scat_source
C C 0.0033 0.0016 'International Tables Vol C Tables 4.2.6.8 and 6.1.1.4'
H H 0.0000 0.0000 'International Tables Vol C Tables 4.2.6.8 and 6.1.1.4'
N N 0.0061 0.0033 'International Tables Vol C Tables 4.2.6.8 and 6.1.1.4'
O O 0.0106 0.0060 'International Tables Vol C Tables 4.2.6.8 and 6.1.1.4'
Cl Cl 0.1484 0.1585 'International Tables Vol C Tables 4.2.6.8 and 6.1.1.4'
Os Os -1.2165 7.6030 'International Tables Vol C Tables 4.2.6.8 and 6.1.1.4'

loop_
_geom_angle_atom_site_label_1
_geom_angle_atom_site_label_2
_geom_angle_atom_site_label_3
_geom_angle
_geom_angle_site_symmetry_1
_geom_angle_site_symmetry_3
_geom_angle_publ_flag
C1 Os1 C1 88.6(2) . 2_655 yes
C1 Os1 N1 173.11(11) . 2_655 ?
C1 Os1 N1 97.40(13) 2_655 2_655 ?
C1 Os1 N1 97.39(13) . . ?
C1 Os1 N1 173.11(11) 2_655 . ?
N1 Os1 N1 76.78(14) 2_655 . yes
C1 Os1 Cl1 91.58(10) . 2_655 ?
C1 Os1 Cl1 93.33(10) 2_655 2_655 ?
N1 Os1 Cl1 84.80(7) 2_655 2_655 ?
N1 Os1 Cl1 89.82(7) . 2_655 ?
C1 Os1 Cl1 93.33(10) . . ?
C1 Os1 Cl1 91.58(10) 2_655 . ?
N1 Os1 Cl1 89.82(7) 2_655 . ?
N1 Os1 Cl1 84.80(7) . . ?
Cl1 Os1 Cl1 173.14(4) 2_655 . yes
C10 N1 C14 117.6(3) . . ?
C10 N1 Os1 126.2(2) . . ?
C14 N1 Os1 115.7(2) . . ?
O1 C1 Os1 179.0(3) . . ?
N1 C10 C11 122.9(3) . . ?
N1 C10 H10 118.5 . . ?
C11 C10 H10 118.5 . . ?
C10 C11 C12 120.2(3) . . ?
C10 C11 H11 119.9 . . ?
C12 C11 H11 119.9 . . ?
C11 C12 C13 116.5(3) . . ?
C11 C12 C15 122.6(3) . . ?
C13 C12 C15 120.9(3) . . ?
C14 C13 C12 120.9(3) . . ?
C14 C13 H13 119.6 . . ?
C12 C13 H13 119.6 . . ?
N1 C14 C13 121.7(3) . . ?
N1 C14 C14 115.18(18) . 2_655 ?
C13 C14 C14 123.05(19) . 2_655 ?
C12 C15 H15A 109.5 . . ?
C12 C15 H15B 109.5 . . ?
H15A C15 H15B 109.5 . . ?
C12 C15 H15C 109.5 . . ?
H15A C15 H15C 109.5 . . ?
H15B C15 H15C 109.5 . . ?

loop_
_geom_bond_atom_site_label_1
_geom_bond_atom_site_label_2
_geom_bond_distance
_geom_bond_site_symmetry_2
_geom_bond_publ_flag
Os1 C1 1.873(4) . yes
Os1 C1 1.873(4) 2_655 ?
Os1 N1 2.131(3) 2_655 ?
Os1 N1 2.131(3) . yes
Os1 Cl1 2.4048(9) 2_655 ?
Os1 Cl1 2.4048(9) . yes
O1 C1 1.143(4) . ?
N1 C10 1.345(4) . ?
N1 C14 1.360(4) . ?
C10 C11 1.377(5) . ?
C10 H10 0.9500 . ?
C11 C12 1.387(5) . ?
C11 H11 0.9500 . ?
C12 C13 1.400(5) . ?
C12 C15 1.493(5) . yes
C13 C14 1.373(4) . ?
C13 H13 0.9500 . ?
C14 C14 1.472(6) 2_655 ?
C15 H15A 0.9800 . ?
C15 H15B 0.9800 . ?
C15 H15C 0.9800 . ?
